data_2210433
loop_
_publ_author_name
'Chen, Ping'
'Zhang, Ling'
'Li, Dan'

_publ_section_title
;
 <i>N</i>-(4-Bromobenzyl)phthalimide
;
_journal_coeditor_code XU2085
_journal_issue 9
_journal_name_full 'Acta Crystallographica Section E'
_journal_page_first o3691
_journal_page_last o3692
_journal_paper_doi 10.1107/S1600536806029552
_journal_volume 62
_journal_year 2006
_chemical_formula_iupac 'C15 H10 Br N O2'
_chemical_formula_moiety 'C15 H10 Br N O2'
_chemical_formula_sum 'C15 H10 Br N O2'
_chemical_formula_weight 316.15
_chemical_melting_point 406.9(3)
_chemical_name_systematic
;
N-(4-bromobenzyl)phthaimide
;
_space_group_IT_number 14
_symmetry_cell_setting monoclinic
_symmetry_space_group_name_Hall '-P 2ybc'
_symmetry_space_group_name_H-M 'P 1 21/c 1'
_atom_sites_solution_hydrogens geom
_atom_sites_solution_primary direct
_atom_sites_solution_secondary difmap
_cell_angle_alpha 90.00
_cell_angle_beta 103.701(3)
_cell_angle_gamma 90.00
_cell_formula_units_Z 4
_cell_length_a 13.086(3)
_cell_length_b 14.174(3)
_cell_length_c 7.1967(14)
_cell_measurement_reflns_used 1760
_cell_measurement_temperature 294(2)
_cell_measurement_theta_max 22.4
_cell_measurement_theta_min 3.2
_cell_volume 1296.9(5)
_computing_cell_refinement 'SAINT (Bruker, 1997)'
_computing_data_collection 'SMART (Bruker, 1997)'
_computing_data_reduction SAINT
_computing_molecular_graphics 'SHELXTL (Bruker, 1997)'
_computing_publication_material SHELXTL
_computing_structure_refinement 'SHELXL97 (Sheldrick, 1997)'
_computing_structure_solution 'SHELXS97 (Sheldrick, 1997)'
_diffrn_ambient_temperature 294(2)
_diffrn_measured_fraction_theta_full 1.00
_diffrn_measured_fraction_theta_max 1.00
_diffrn_measurement_device_type 'Bruker SMART CCD area-detector'
_diffrn_measurement_method '\f and \w'
_diffrn_radiation_monochromator graphite
_diffrn_radiation_source 'fine-focus sealed tube'
_diffrn_radiation_type MoK\a
_diffrn_radiation_wavelength 0.71073
_diffrn_reflns_av_R_equivalents 0.047
_diffrn_reflns_av_sigmaI/netI 0.056
_diffrn_reflns_limit_h_max 16
_diffrn_reflns_limit_h_min -16
_diffrn_reflns_limit_k_max 9
_diffrn_reflns_limit_k_min -17
_diffrn_reflns_limit_l_max 8
_diffrn_reflns_limit_l_min -7
_diffrn_reflns_number 7134
_diffrn_reflns_theta_full 26.4
_diffrn_reflns_theta_max 26.4
_diffrn_reflns_theta_min 1.6
_diffrn_standards_interval_count 0
_diffrn_standards_interval_time 0
_diffrn_standards_number 0
_exptl_absorpt_coefficient_mu 3.165
_exptl_absorpt_correction_T_max 0.666
_exptl_absorpt_correction_T_min 0.517
_exptl_absorpt_correction_type multi-scan
_exptl_absorpt_process_details '(SADABS; Bruker, 1997)'
_exptl_crystal_colour colourless
_exptl_crystal_density_diffrn 1.619
_exptl_crystal_density_method 'not measured'
_exptl_crystal_description rod
_exptl_crystal_F_000 632
_exptl_crystal_size_max 0.24
_exptl_crystal_size_mid 0.20
_exptl_crystal_size_min 0.14
_refine_diff_density_max 0.76
_refine_diff_density_min -0.85
_refine_ls_extinction_method none
_refine_ls_goodness_of_fit_ref 1.006
_refine_ls_hydrogen_treatment constr
_refine_ls_matrix_type full
_refine_ls_number_parameters 172
_refine_ls_number_reflns 2637
_refine_ls_number_restraints 0
_refine_ls_restrained_S_all 1.006
_refine_ls_R_factor_all 0.098
_refine_ls_R_factor_gt 0.047
_refine_ls_shift/su_max 0.000
_refine_ls_shift/su_mean 0.000
_refine_ls_structure_factor_coef Fsqd
_refine_ls_weighting_details 'calc w=1/[\s^2^(Fo^2^)+(0.0542P)^2^+1.3278P] where P=(Fo^2^+2Fc^2^)/3'
_refine_ls_weighting_scheme calc
_refine_ls_wR_factor_gt 0.109
_refine_ls_wR_factor_ref 0.138
_reflns_number_gt 1492
_reflns_number_total 2637
_reflns_threshold_expression I>2\s(I)
_cod_data_source_file xu2085.cif
_cod_data_source_block I
_cod_depositor_comments
;
The following automatic conversions were performed:
'_symmetry_cell_setting' value 'Monoclinic' changed to 'monoclinic'
according to '/home/saulius/struct/CIF-dictionaries/cif_core.dic'
dictionary named 'cif_core.dic' version 2.4.1 from 2010-06-29.

Automatic conversion script
Id: cif_fix_enum 1527 2010-12-29 10:47:43Z saulius 

The following automatic conversions were performed:

'_chemical_melting_point' value '406.5-407.2' was changed to
'406.9(3)' - the average value was taken and precision was estimated.

Automatic conversion script
Id: cif_fix_values 1646 2011-03-28 12:23:43Z adriana 

The following automatic conversions were performed:

'_chemical_melting_point' value '406.5-407.2' was changed to
'406.9(3)' - the average value was taken and precision was
estimated.

'_symmetry_cell_setting' value 'Monoclinic' changed to
'monoclinic' according to
/home/saulius/struct/CIF-dictionaries/cif_core.dic dictionary named
'cif_core.dic' version 2.4.1 from 2010-06-29.

Automatic conversion script
Id: cif_fix_values 1715 2011-07-08 13:25:40Z adriana 
;
_cod_original_cell_volume 1297.0(4)
_cod_original_sg_symbol_H-M 'P 21/c'
_cod_database_code 2210433
_cod_database_fobs_code 2210433

loop_
_symmetry_equiv_pos_as_xyz
'x, y, z'
'-x, y+1/2, -z+1/2'
'-x, -y, -z'
'x, -y-1/2, z-1/2'

loop_
_atom_site_type_symbol
_atom_site_label
_atom_site_fract_x
_atom_site_fract_y
_atom_site_fract_z
_atom_site_U_iso_or_equiv
_atom_site_adp_type
_atom_site_calc_flag
_atom_site_refinement_flags
_atom_site_occupancy
Br Br1 0.38537(4) 0.38196(4) 0.08972(8) 0.0824(3) Uani d . 1
O O1 0.8818(3) 0.5306(2) 0.8005(5) 0.0720(9) Uani d . 1
O O2 0.8676(2) 0.2094(2) 0.7668(5) 0.0612(8) Uani d . 1
N N1 0.8511(3) 0.3705(2) 0.7931(5) 0.0469(8) Uani d . 1
C C1 0.9107(3) 0.4509(3) 0.7820(6) 0.0492(10) Uani d . 1
C C2 1.0113(3) 0.4163(3) 0.7446(5) 0.0454(10) Uani d . 1
C C3 1.0978(4) 0.4651(3) 0.7193(6) 0.0595(12) Uani d . 1
H H3 1.0999 0.5307 0.7237 0.071 Uiso calc R 1
C C4 1.1809(4) 0.4138(4) 0.6875(7) 0.0669(13) Uani d . 1
H H4 1.2406 0.4449 0.6706 0.080 Uiso calc R 1
C C5 1.1770(4) 0.3155(4) 0.6801(7) 0.0644(12) Uani d . 1
H H5 1.2343 0.2823 0.6580 0.077 Uiso calc R 1
C C6 1.0898(3) 0.2661(3) 0.7050(6) 0.0517(11) Uani d . 1
H H6 1.0873 0.2005 0.7003 0.062 Uiso calc R 1
C C7 1.0071(3) 0.3185(3) 0.7369(5) 0.0441(9) Uani d . 1
C C8 0.9032(3) 0.2884(3) 0.7658(5) 0.0469(10) Uani d . 1
C C9 0.7449(3) 0.3728(3) 0.8241(6) 0.0549(11) Uani d . 1
H H9A 0.7378 0.4286 0.8980 0.066 Uiso calc R 1
H H9B 0.7353 0.3182 0.8993 0.066 Uiso calc R 1
C C10 0.6587(3) 0.3736(2) 0.6412(6) 0.0452(9) Uani d . 1
C C11 0.6796(3) 0.3773(3) 0.4639(6) 0.0525(10) Uani d . 1
H H11 0.7491 0.3783 0.4537 0.063 Uiso calc R 1
C C12 0.5989(4) 0.3795(3) 0.2983(7) 0.0617(12) Uani d . 1
H H12 0.6142 0.3822 0.1786 0.074 Uiso calc R 1
C C13 0.4967(3) 0.3777(3) 0.3142(7) 0.0554(11) Uani d . 1
C C14 0.4741(3) 0.3732(3) 0.4894(8) 0.0661(13) Uani d . 1
H H14 0.4046 0.3719 0.4993 0.079 Uiso calc R 1
C C15 0.5547(4) 0.3705(3) 0.6514(7) 0.0644(12) Uani d . 1
H H15 0.5388 0.3665 0.7705 0.077 Uiso calc R 1

loop_
_atom_site_aniso_label
_atom_site_aniso_U_11
_atom_site_aniso_U_22
_atom_site_aniso_U_33
_atom_site_aniso_U_12
_atom_site_aniso_U_13
_atom_site_aniso_U_23
Br1 0.0596(4) 0.0858(4) 0.0918(5) 0.0053(3) -0.0021(3) -0.0077(3)
O1 0.093(3) 0.0377(16) 0.089(2) 0.0098(16) 0.0292(19) -0.0017(16)
O2 0.064(2) 0.0399(16) 0.081(2) -0.0040(14) 0.0206(16) 0.0019(15)
N1 0.0480(19) 0.0386(18) 0.055(2) 0.0037(15) 0.0130(16) 0.0002(15)
C1 0.060(3) 0.042(2) 0.045(2) 0.000(2) 0.010(2) -0.0011(18)
C2 0.055(3) 0.040(2) 0.037(2) -0.0019(19) 0.0020(19) 0.0007(16)
C3 0.060(3) 0.055(3) 0.059(3) -0.012(2) 0.006(2) 0.002(2)
C4 0.049(3) 0.081(3) 0.068(3) -0.013(3) 0.007(2) 0.007(3)
C5 0.052(3) 0.079(3) 0.063(3) 0.008(2) 0.014(2) 0.004(3)
C6 0.053(3) 0.048(2) 0.050(3) 0.006(2) 0.004(2) -0.0003(19)
C7 0.049(2) 0.043(2) 0.037(2) 0.0003(18) 0.0029(18) -0.0008(17)
C8 0.058(3) 0.040(2) 0.040(2) 0.0028(19) 0.0051(19) 0.0012(18)
C9 0.062(3) 0.053(3) 0.053(3) 0.007(2) 0.020(2) 0.005(2)
C10 0.048(2) 0.034(2) 0.058(3) 0.0040(17) 0.0217(19) 0.0031(19)
C11 0.043(2) 0.060(3) 0.059(3) 0.001(2) 0.022(2) -0.002(2)
C12 0.060(3) 0.074(3) 0.054(3) 0.004(2) 0.021(2) 0.006(2)
C13 0.047(2) 0.050(2) 0.069(3) 0.001(2) 0.014(2) -0.003(2)
C14 0.040(2) 0.068(3) 0.095(4) 0.000(2) 0.027(3) 0.001(3)
C15 0.059(3) 0.076(3) 0.067(3) 0.003(2) 0.032(2) 0.008(3)

loop_
_atom_type_symbol
_atom_type_description
_atom_type_scat_dispersion_real
_atom_type_scat_dispersion_imag
_atom_type_scat_source
C C 0.0033 0.0016 'International Tables Vol C Tables 4.2.6.8 and 6.1.1.4'
H H 0.0000 0.0000 'International Tables Vol C Tables 4.2.6.8 and 6.1.1.4'
N N 0.0061 0.0033 'International Tables Vol C Tables 4.2.6.8 and 6.1.1.4'
O O 0.0106 0.0060 'International Tables Vol C Tables 4.2.6.8 and 6.1.1.4'
Br Br -0.2901 2.4595 'International Tables Vol C Tables 4.2.6.8 and 6.1.1.4'

loop_
_geom_angle_atom_site_label_1
_geom_angle_atom_site_label_2
_geom_angle_atom_site_label_3
_geom_angle
C8 N1 C1 112.2(3)
C8 N1 C9 124.0(3)
C1 N1 C9 123.7(3)
O1 C1 N1 124.4(4)
O1 C1 C2 129.8(4)
N1 C1 C2 105.7(3)
C3 C2 C7 121.6(4)
C3 C2 C1 130.5(4)
C7 C2 C1 107.9(4)
C4 C3 C2 117.7(4)
C4 C3 H3 121.1
C2 C3 H3 121.1
C3 C4 C5 120.8(4)
C3 C4 H4 119.6
C5 C4 H4 119.6
C6 C5 C4 121.6(4)
C6 C5 H5 119.2
C4 C5 H5 119.2
C7 C6 C5 116.9(4)
C7 C6 H6 121.5
C5 C6 H6 121.5
C6 C7 C2 121.3(4)
C6 C7 C8 130.6(4)
C2 C7 C8 108.1(4)
O2 C8 N1 124.8(4)
O2 C8 C7 129.1(4)
N1 C8 C7 106.1(3)
N1 C9 C10 114.0(3)
N1 C9 H9A 108.8
C10 C9 H9A 108.8
N1 C9 H9B 108.8
C10 C9 H9B 108.8
H9A C9 H9B 107.6
C11 C10 C15 117.9(4)
C11 C10 C9 122.5(4)
C15 C10 C9 119.5(4)
C10 C11 C12 121.4(4)
C10 C11 H11 119.3
C12 C11 H11 119.3
C13 C12 C11 119.0(4)
C13 C12 H12 120.5
C11 C12 H12 120.5
C14 C13 C12 120.6(4)
C14 C13 Br1 119.7(3)
C12 C13 Br1 119.7(4)
C13 C14 C15 119.7(4)
C13 C14 H14 120.2
C15 C14 H14 120.2
C14 C15 C10 121.4(4)
C14 C15 H15 119.3
C10 C15 H15 119.3

loop_
_geom_bond_atom_site_label_1
_geom_bond_atom_site_label_2
_geom_bond_distance
Br1 C13 1.903(5)
O1 C1 1.208(5)
O2 C8 1.213(5)
N1 C8 1.385(5)
N1 C1 1.394(5)
N1 C9 1.459(5)
C1 C2 1.488(6)
C2 C3 1.375(6)
C2 C7 1.389(6)
C3 C4 1.372(6)
C3 H3 0.9300
C4 C5 1.394(7)
C4 H4 0.9300
C5 C6 1.386(6)
C5 H5 0.9300
C6 C7 1.376(6)
C6 H6 0.9300
C7 C8 1.485(6)
C9 C10 1.517(6)
C9 H9A 0.9700
C9 H9B 0.9700
C10 C11 1.368(6)
C10 C15 1.381(6)
C11 C12 1.393(6)
C11 H11 0.9300
C12 C13 1.368(6)
C12 H12 0.9300
C13 C14 1.364(7)
C14 C15 1.375(7)
C14 H14 0.9300
C15 H15 0.9300

loop_
_geom_hbond_atom_site_label_D
_geom_hbond_atom_site_label_H
_geom_hbond_atom_site_label_A
_geom_hbond_site_symmetry_A
_geom_hbond_distance_DH
_geom_hbond_distance_HA
_geom_hbond_distance_DA
_geom_hbond_angle_DHA
_geom_hbond_publ_flag
C3 H3 O2 2_756 0.93 2.570 3.491(5) 172 yes
C6 H6 O1 2_746 0.93 2.440 3.360(5) 169 yes

loop_
_geom_torsion_atom_site_label_1
_geom_torsion_atom_site_label_2
_geom_torsion_atom_site_label_3
_geom_torsion_atom_site_label_4
_geom_torsion
C8 N1 C1 O1 179.8(4)
C9 N1 C1 O1 1.5(6)
C8 N1 C1 C2 -0.3(4)
C9 N1 C1 C2 -178.5(3)
O1 C1 C2 C3 -0.7(7)
N1 C1 C2 C3 179.4(4)
O1 C1 C2 C7 179.5(4)
N1 C1 C2 C7 -0.5(4)
C7 C2 C3 C4 -0.5(6)
C1 C2 C3 C4 179.7(4)
C2 C3 C4 C5 0.4(7)
C3 C4 C5 C6 -0.2(7)
C4 C5 C6 C7 0.1(6)
C5 C6 C7 C2 -0.3(6)
C5 C6 C7 C8 179.0(4)
C3 C2 C7 C6 0.5(6)
C1 C2 C7 C6 -179.7(3)
C3 C2 C7 C8 -178.9(4)
C1 C2 C7 C8 0.9(4)
C1 N1 C8 O2 -179.2(4)
C9 N1 C8 O2 -0.9(6)
C1 N1 C8 C7 0.8(4)
C9 N1 C8 C7 179.1(3)
C6 C7 C8 O2 -0.4(7)
C2 C7 C8 O2 178.9(4)
C6 C7 C8 N1 179.6(4)
C2 C7 C8 N1 -1.1(4)
C8 N1 C9 C10 -85.9(4)
C1 N1 C9 C10 92.2(4)
N1 C9 C10 C11 -3.6(5)
N1 C9 C10 C15 176.4(3)
C15 C10 C11 C12 1.1(6)
C9 C10 C11 C12 -178.9(4)
C10 C11 C12 C13 -0.2(6)
C11 C12 C13 C14 -0.4(6)
C11 C12 C13 Br1 179.3(3)
C12 C13 C14 C15 0.0(7)
Br1 C13 C14 C15 -179.7(3)
C13 C14 C15 C10 0.9(7)
C11 C10 C15 C14 -1.5(6)
C9 C10 C15 C14 178.5(4)

loop_
_cod_related_entry_id
_cod_related_entry_database
_cod_related_entry_code
1 ChemSpider 781410
